data_7119094
loop_
_publ_author_name
'Jordan Holmes'
'Christopher M. Pask'
'Mark A. Fox'
'Charlotte E. Willans'

_publ_section_title
;
 Tethered N-heterocyclic carbene-carboranes: unique ligands that exhibit
 unprecedented and versatile coordination modes at rhodium
;
_journal_name_full Chem.Commun.
_journal_page_first 6443
_journal_volume 52
_journal_year 2016
_chemical_formula_moiety 'C29 H52 B9 N3 Rh2, C3 H6 O'
_chemical_formula_sum 'C32 H58 B9 N3 O Rh2'
_chemical_formula_weight 803.92
_chemical_name_systematic
;
 ? 
;
_space_group_crystal_system triclinic
_space_group_IT_number 2
_space_group_name_Hall '-P 1'
_space_group_name_H-M_alt 'P -1'
_symmetry_space_group_name_Hall '-P 1'
_symmetry_space_group_name_H-M 'P -1'
_atom_sites_solution_hydrogens geom
_atom_sites_solution_primary direct
_atom_sites_solution_secondary difmap
_audit_creation_date 2015-09-08
_audit_creation_method
;
Olex2 1.2
(compiled 2015.01.26 svn.r3150 for OlexSys, GUI svn.r4998)
;
_audit_update_record
;
2015-12-23 deposited with the CCDC.
2016-04-12 downloaded from the CCDC.
;
_cell_angle_alpha 111.322(4)
_cell_angle_beta 92.917(4)
_cell_angle_gamma 105.326(4)
_cell_formula_units_Z 2
_cell_length_a 11.1781(5)
_cell_length_b 12.5631(5)
_cell_length_c 14.8258(7)
_cell_measurement_reflns_used 9770
_cell_measurement_temperature 120.01(11)
_cell_measurement_theta_max 30.7360
_cell_measurement_theta_min 3.2670
_cell_volume 1845.32(16)
_computing_cell_refinement
;
CrysAlisPro, Agilent Technologies,
Version 1.171.37.33 (release 27-03-2014 CrysAlis171 .NET)
(compiled Mar 27 2014,17:12:48)
;
_computing_data_collection
;
CrysAlisPro, Agilent Technologies,
Version 1.171.37.33 (release 27-03-2014 CrysAlis171 .NET)
(compiled Mar 27 2014,17:12:48)
;
_computing_data_reduction
;
CrysAlisPro, Agilent Technologies,
Version 1.171.37.33 (release 27-03-2014 CrysAlis171 .NET)
(compiled Mar 27 2014,17:12:48)
;
_computing_molecular_graphics 'Olex2 (Dolomanov et al., 2009)'
_computing_publication_material 'Olex2 (Dolomanov et al., 2009)'
_computing_structure_refinement 'ShelXL (Sheldrick, 2008)'
_computing_structure_solution 'ShelXS (Sheldrick, 2008)'
_diffrn_ambient_environment N~2~
_diffrn_ambient_temperature 120.01(11)
_diffrn_detector 'CCD plate'
_diffrn_detector_area_resol_mean 5.3095
_diffrn_detector_type Atlas
_diffrn_measured_fraction_theta_full 0.998
_diffrn_measured_fraction_theta_max 0.998
_diffrn_measurement_details
;
  1 omega  -12.00   74.00   1.0000   14.0000
omega____ theta____ kappa____ phi______ frames
    -       12.9509   57.0000   60.0000 86

  2 omega   -7.00   83.00   1.0000   14.0000
omega____ theta____ kappa____ phi______ frames
    -       12.9509   37.0000  150.0000 90

  3 omega  -11.00   81.00   1.0000   14.0000
omega____ theta____ kappa____ phi______ frames
    -       12.9509   57.0000 -120.0000 92

  4 omega  -24.00   27.00   1.0000   14.0000
omega____ theta____ kappa____ phi______ frames
    -       12.9509  -57.0000  -60.0000 51

  5 omega  -29.00   -2.00   1.0000   14.0000
omega____ theta____ kappa____ phi______ frames
    -      -13.7322  -57.0000    0.0000 27

  6 omega  -42.00   -5.00   1.0000   14.0000
omega____ theta____ kappa____ phi______ frames
    -      -13.7322  -65.0000 -147.1798 37

  7 omega  -64.00  -37.00   1.0000   14.0000
omega____ theta____ kappa____ phi______ frames
    -      -13.7322  -37.0000  150.0000 27
;
_diffrn_measurement_device 'four-circle diffractometer'
_diffrn_measurement_device_type 'SuperNova, Dual, Cu at zero, Atlas'
_diffrn_measurement_method '\w scans'
_diffrn_orient_matrix_UB_11 0.0174447000
_diffrn_orient_matrix_UB_12 0.0299218000
_diffrn_orient_matrix_UB_13 0.0517125000
_diffrn_orient_matrix_UB_21 -0.0562772000
_diffrn_orient_matrix_UB_22 -0.0371809000
_diffrn_orient_matrix_UB_23 0.0061953000
_diffrn_orient_matrix_UB_31 0.0313578000
_diffrn_orient_matrix_UB_32 -0.0421671000
_diffrn_orient_matrix_UB_33 0.0004455000
_diffrn_radiation_monochromator mirror
_diffrn_radiation_probe x-ray
_diffrn_radiation_type MoK\a
_diffrn_radiation_wavelength 0.71073
_diffrn_reflns_av_R_equivalents 0.0440
_diffrn_reflns_av_unetI/netI 0.0615
_diffrn_reflns_limit_h_max 14
_diffrn_reflns_limit_h_min -14
_diffrn_reflns_limit_k_max 16
_diffrn_reflns_limit_k_min -13
_diffrn_reflns_limit_l_max 19
_diffrn_reflns_limit_l_min -19
_diffrn_reflns_number 21395
_diffrn_reflns_theta_full 26.00
_diffrn_reflns_theta_max 28.28
_diffrn_reflns_theta_min 2.99
_diffrn_source 'SuperNova (Mo) X-ray Source'
_exptl_absorpt_coefficient_mu 0.925
_exptl_absorpt_correction_T_max 0.951
_exptl_absorpt_correction_T_min 0.882
_exptl_absorpt_correction_type gaussian
_exptl_absorpt_process_details
;
CrysAlisPro, Agilent Technologies,
Version 1.171.37.33 (release 27-03-2014 CrysAlis171 .NET)
(compiled Mar 27 2014,17:12:48)
Numerical absorption correction based on gaussian integration over
            a multifaceted crystal model
Empirical absorption correction using spherical harmonics,
 implemented in SCALE3 ABSPACK scaling algorithm.
;
_exptl_crystal_colour yellow
_exptl_crystal_colour_primary yellow
_exptl_crystal_density_diffrn 1.447
_exptl_crystal_density_method 'not measured'
_exptl_crystal_description block
_exptl_crystal_F_000 828
_exptl_crystal_size_max 0.19
_exptl_crystal_size_mid 0.13
_exptl_crystal_size_min 0.06
_refine_diff_density_max 1.001
_refine_diff_density_min -0.936
_refine_diff_density_rms 0.108
_refine_ls_extinction_method none
_refine_ls_goodness_of_fit_ref 1.037
_refine_ls_hydrogen_treatment constr
_refine_ls_matrix_type full
_refine_ls_number_parameters 430
_refine_ls_number_reflns 9142
_refine_ls_number_restraints 0
_refine_ls_restrained_S_all 1.037
_refine_ls_R_factor_all 0.0490
_refine_ls_R_factor_gt 0.0387
_refine_ls_shift/su_max 0.001
_refine_ls_shift/su_mean 0.000
_refine_ls_structure_factor_coef Fsqd
_refine_ls_weighting_details 'calc w=1/[\s^2^(Fo^2^)+(0.0265P)^2^+1.1205P] where P=(Fo^2^+2Fc^2^)/3'
_refine_ls_weighting_scheme calc
_refine_ls_wR_factor_gt 0.0791
_refine_ls_wR_factor_ref 0.0855
_reflns_number_gt 7691
_reflns_number_total 9142
_reflns_threshold_expression >2sigma(I)
_cod_data_source_file c6cc01650b2.cif
_cod_data_source_block Complex-4
_cod_original_cell_volume 1845.33(15)
_cod_database_code 7119094
_chemical_oxdiff_formula 'C17 H21 N2 Rh2 B10'
_reflns_odcompleteness_completeness 99.85
_reflns_odcompleteness_iscentric 1
_reflns_odcompleteness_theta 28.22
_olex2_refinement_description
;
1. Fixed Uiso
 At 1.2 times of:
  All B(H) groups, All C(H) groups, All C(H,H) groups
 At 1.5 times of:
  All C(H,H,H) groups
2.a Ternary CH refined with riding coordinates:
 C12(H12A), C13(H13), C16(H16), C17(H17), C22(H22), C23(H23), C26(H26), C27(H27)
2.b Secondary CH2 refined with riding coordinates:
 C3(H3A,H3B), C4(H4A,H4B), C14(H14A,H14B), C15(H15A,H15B), C18(H18A,H18B),
 C19(H19A,H19B), C24(H24A,H24B), C25(H25A,H25B), C28(H28A,H28B), C29(H29A,H29B)
2.c Aromatic/amide H refined with riding coordinates:
 C5(H5), C6(H6)
2.d Idealised Me refined as rotating group:
 C9(H9A,H9B,H9C), C10(H10A,H10B,H10C), C11(H11A,H11B,H11C), C21(H21A,H21B,
 H21C), C31(H31A,H31B,H31C), C32(H32A,H32B,H32C)
2.e Boron cage BH refined with riding coordinates:
 C1(H1), B4(H4), B8(H8), B7(H7), B6(H6A), B5(H5A), B9(H9), B12(H12), B11(H11),
 B10(H10)
;
_olex2_submission_special_instructions 'No special instructions were received'

loop_
_space_group_symop_id
_space_group_symop_operation_xyz
1 'x, y, z'
2 '-x, -y, -z'

loop_
_atom_site_label
_atom_site_type_symbol
_atom_site_fract_x
_atom_site_fract_y
_atom_site_fract_z
_atom_site_U_iso_or_equiv
_atom_site_adp_type
_atom_site_occupancy
_atom_site_calc_flag
_atom_site_disorder_assembly
_atom_site_disorder_group
_atom_site_refinement_flags_posn
Rh1 Rh 0.40778(2) 0.908661(18) 0.250735(15) 0.01438(6) Uani 1 d . . .
N1 N 0.2077(2) 0.9873(2) 0.37778(16) 0.0153(5) Uani 1 d . . .
C1 C 0.8016(3) 1.4996(3) 0.3421(2) 0.0195(6) Uani 1 d . . .
H1 H 0.8684 1.5722 0.4050 0.023 Uiso 1 calc . . R
Rh2 Rh 0.889440(19) 1.351558(18) 0.266234(15) 0.01329(6) Uani 1 d . . .
N2 N 0.3754(2) 1.1334(2) 0.40093(16) 0.0137(5) Uani 1 d . . .
C2 C 0.5832(3) 1.3229(2) 0.28094(19) 0.0138(5) Uani 1 d . . .
N3 N 0.3247(2) 0.9423(2) 0.13992(17) 0.0186(5) Uani 1 d . . .
C3 C 0.4669(3) 1.2530(3) 0.3083(2) 0.0175(6) Uani 1 d . . .
H3A H 0.4144 1.3046 0.3315 0.021 Uiso 1 calc . . R
H3B H 0.4191 1.1855 0.2494 0.021 Uiso 1 calc . . R
C4 C 0.4933(3) 1.2060(2) 0.3863(2) 0.0160(5) Uani 1 d . . .
H4A H 0.5494 1.1576 0.3659 0.019 Uiso 1 calc . . R
H4B H 0.5343 1.2728 0.4476 0.019 Uiso 1 calc . . R
B4 B 0.8219(3) 1.4803(3) 0.2239(3) 0.0232(7) Uani 1 d . . .
H4 H 0.9034 1.5360 0.2062 0.028 Uiso 1 calc . . R
C5 C 0.2961(3) 1.1810(3) 0.4607(2) 0.0195(6) Uani 1 d . . .
H5 H 0.3120 1.2607 0.5029 0.023 Uiso 1 calc . . R
B8 B 0.7421(3) 1.3236(3) 0.1437(2) 0.0184(7) Uani 1 d . . .
H8 H 0.7670 1.2770 0.0722 0.022 Uiso 1 calc . . R
C6 C 0.1926(3) 1.0912(3) 0.4467(2) 0.0201(6) Uani 1 d . . .
H6 H 0.1227 1.0968 0.4774 0.024 Uiso 1 calc . . R
B7 B 0.6850(3) 1.2479(3) 0.2206(2) 0.0154(6) Uani 1 d . . .
H7 H 0.6701 1.1515 0.2008 0.019 Uiso 1 calc . . R
C7 C 0.3228(2) 1.0142(2) 0.34923(19) 0.0144(5) Uani 1 d . . .
B6 B 0.6496(3) 1.4702(3) 0.3568(2) 0.0175(6) Uani 1 d . . .
H6A H 0.6174 1.5147 0.4256 0.021 Uiso 1 calc . . R
C8 C 0.1102(3) 0.8678(3) 0.3461(2) 0.0204(6) Uani 1 d . . .
B5 B 0.7057(3) 1.5443(3) 0.2798(3) 0.0237(7) Uani 1 d . . .
H5A H 0.7119 1.6386 0.2969 0.028 Uiso 1 calc . . R
C9 C 0.1324(3) 0.7777(3) 0.2522(2) 0.0293(7) Uani 1 d . . .
H9A H 0.1316 0.8075 0.2011 0.044 Uiso 1 calc . . GR
H9B H 0.0672 0.7027 0.2328 0.044 Uiso 1 calc . . GR
H9C H 0.2125 0.7661 0.2635 0.044 Uiso 1 calc . . GR
B9 B 0.6669(3) 1.4372(3) 0.1579(3) 0.0237(7) Uani 1 d . . .
H9 H 0.6489 1.4631 0.0964 0.028 Uiso 1 calc . . R
C10 C 0.1122(3) 0.8225(3) 0.4283(2) 0.0277(7) Uani 1 d . . .
H10A H 0.1930 0.8130 0.4409 0.042 Uiso 1 calc . . GR
H10B H 0.0483 0.7467 0.4092 0.042 Uiso 1 calc . . GR
H10C H 0.0965 0.8793 0.4867 0.042 Uiso 1 calc . . GR
B12 B 0.5822(3) 1.2961(3) 0.1591(2) 0.0181(6) Uani 1 d . . .
H12 H 0.5060 1.2301 0.0996 0.022 Uiso 1 calc . . R
C11 C -0.0191(3) 0.8815(3) 0.3239(2) 0.0252(7) Uani 1 d . . .
H11A H -0.0355 0.9395 0.3812 0.038 Uiso 1 calc . . GR
H11B H -0.0827 0.8057 0.3058 0.038 Uiso 1 calc . . GR
H11C H -0.0201 0.9080 0.2708 0.038 Uiso 1 calc . . GR
B11 B 0.7342(3) 1.3624(3) 0.3457(2) 0.0146(6) Uani 1 d . . .
H11 H 0.7561 1.3399 0.4085 0.017 Uiso 1 calc . . R
C12 C 0.5505(3) 0.9386(3) 0.3646(2) 0.0212(6) Uani 1 d . . .
H12A H 0.5539 1.0051 0.4263 0.025 Uiso 1 calc . . R
B10 B 0.5600(3) 1.4300(3) 0.2418(2) 0.0186(7) Uani 1 d . . .
H10 H 0.4701 1.4489 0.2353 0.022 Uiso 1 calc . . R
C13 C 0.4561(3) 0.8327(3) 0.3486(2) 0.0202(6) Uani 1 d . . .
H13 H 0.4051 0.8389 0.4011 0.024 Uiso 1 calc . . R
C14 C 0.4661(3) 0.7075(3) 0.2953(3) 0.0335(8) Uani 1 d . . .
H14A H 0.5509 0.7081 0.3135 0.040 Uiso 1 calc . . R
H14B H 0.4095 0.6529 0.3178 0.040 Uiso 1 calc . . R
C15 C 0.4369(5) 0.6605(4) 0.1875(3) 0.0600(14) Uani 1 d . . .
H15A H 0.3522 0.6053 0.1669 0.072 Uiso 1 calc . . R
H15B H 0.4935 0.6147 0.1605 0.072 Uiso 1 calc . . R
C16 C 0.4464(3) 0.7534(3) 0.1427(2) 0.0321(8) Uani 1 d . . .
H16 H 0.3949 0.7220 0.0778 0.039 Uiso 1 calc . . R
C17 C 0.5471(3) 0.8524(3) 0.1601(2) 0.0323(8) Uani 1 d . . .
H17 H 0.5565 0.8792 0.1057 0.039 Uiso 1 calc . . R
C18 C 0.6686(4) 0.8770(5) 0.2247(3) 0.0597(14) Uani 1 d . . .
H18A H 0.6812 0.8008 0.2168 0.072 Uiso 1 calc . . R
H18B H 0.7374 0.9200 0.2018 0.072 Uiso 1 calc . . R
C19 C 0.6750(3) 0.9453(4) 0.3285(3) 0.0369(8) Uani 1 d . . .
H19A H 0.7193 1.0287 0.3431 0.044 Uiso 1 calc . . R
H19B H 0.7247 0.9175 0.3654 0.044 Uiso 1 calc . . R
C20 C 0.2763(3) 0.9545(3) 0.0767(2) 0.0226(6) Uani 1 d . . .
C21 C 0.2131(4) 0.9697(3) -0.0039(2) 0.0390(9) Uani 1 d . . .
H21A H 0.2313 0.9203 -0.0649 0.058 Uiso 1 calc . . GR
H21B H 0.2424 1.0522 0.0042 0.058 Uiso 1 calc . . GR
H21C H 0.1240 0.9467 -0.0044 0.058 Uiso 1 calc . . GR
C22 C 1.0087(3) 1.3482(3) 0.3849(2) 0.0247(7) Uani 1 d . . .
H22 H 0.9808 1.3752 0.4487 0.030 Uiso 1 calc . . R
C23 C 0.9411(3) 1.2302(3) 0.3215(2) 0.0251(7) Uani 1 d . . .
H23 H 0.8750 1.1895 0.3492 0.030 Uiso 1 calc . . R
C24 C 0.9999(3) 1.1473(3) 0.2485(3) 0.0295(7) Uani 1 d . . .
H24A H 0.9341 1.0752 0.2064 0.035 Uiso 1 calc . . R
H24B H 1.0567 1.1240 0.2840 0.035 Uiso 1 calc . . R
C25 C 1.0727(3) 1.2049(3) 0.1844(2) 0.0285(7) Uani 1 d . . .
H25A H 1.1609 1.2395 0.2136 0.034 Uiso 1 calc . . R
H25B H 1.0662 1.1433 0.1200 0.034 Uiso 1 calc . . R
C26 C 1.0232(3) 1.3023(3) 0.1732(2) 0.0234(7) Uani 1 d . . .
H26 H 0.9976 1.2889 0.1048 0.028 Uiso 1 calc . . R
C27 C 1.0725(3) 1.4231(3) 0.2350(2) 0.0247(7) Uani 1 d . . .
H27 H 1.0748 1.4779 0.2016 0.030 Uiso 1 calc . . R
C28 C 1.1742(3) 1.4714(3) 0.3225(3) 0.0322(8) Uani 1 d . . .
H28A H 1.1816 1.5547 0.3605 0.039 Uiso 1 calc . . R
H28B H 1.2537 1.4683 0.3001 0.039 Uiso 1 calc . . R
C29 C 1.1483(3) 1.4014(3) 0.3882(2) 0.0267(7) Uani 1 d . . .
H29A H 1.1866 1.3373 0.3676 0.032 Uiso 1 calc . . R
H29B H 1.1870 1.4544 0.4553 0.032 Uiso 1 calc . . R
O1 O 0.9120(3) 0.8171(3) 0.06361(18) 0.0477(7) Uani 1 d . . .
C30 C 0.8490(4) 0.7124(3) 0.0268(2) 0.0339(8) Uani 1 d . . .
C31 C 0.9015(4) 0.6123(4) 0.0218(3) 0.0436(10) Uani 1 d . . .
H31A H 0.9917 0.6419 0.0343 0.065 Uiso 1 calc . . GR
H31B H 0.8738 0.5490 -0.0422 0.065 Uiso 1 calc . . GR
H31C H 0.8726 0.5821 0.0703 0.065 Uiso 1 calc . . GR
C32 C 0.7139(4) 0.6739(4) -0.0160(3) 0.0442(9) Uani 1 d . . .
H32A H 0.6840 0.7426 0.0018 0.066 Uiso 1 calc . . GR
H32B H 0.6663 0.6180 0.0088 0.066 Uiso 1 calc . . GR
H32C H 0.7041 0.6363 -0.0861 0.066 Uiso 1 calc . . GR

loop_
_atom_site_aniso_label
_atom_site_aniso_U_11
_atom_site_aniso_U_22
_atom_site_aniso_U_33
_atom_site_aniso_U_23
_atom_site_aniso_U_13
_atom_site_aniso_U_12
Rh1 0.01359(11) 0.01220(11) 0.01606(11) 0.00376(8) -0.00001(8) 0.00480(9)
N1 0.0112(11) 0.0146(12) 0.0200(11) 0.0085(10) 0.0041(9) 0.0012(10)
C1 0.0204(15) 0.0138(14) 0.0217(14) 0.0058(11) -0.0003(12) 0.0036(12)
Rh2 0.01275(11) 0.01424(12) 0.01428(11) 0.00759(9) 0.00348(8) 0.00322(9)
N2 0.0125(11) 0.0136(12) 0.0162(11) 0.0069(9) 0.0045(9) 0.0039(9)
C2 0.0133(13) 0.0124(13) 0.0154(12) 0.0055(10) 0.0012(11) 0.0034(11)
N3 0.0219(13) 0.0161(12) 0.0163(11) 0.0039(10) 0.0023(10) 0.0070(11)
C3 0.0150(14) 0.0158(14) 0.0228(14) 0.0104(11) 0.0019(11) 0.0028(11)
C4 0.0133(13) 0.0154(14) 0.0190(13) 0.0076(11) 0.0044(11) 0.0023(11)
B4 0.0195(17) 0.029(2) 0.0318(18) 0.0233(16) 0.0074(15) 0.0074(15)
C5 0.0211(15) 0.0168(15) 0.0203(14) 0.0063(12) 0.0070(12) 0.0060(12)
B8 0.0216(17) 0.0248(18) 0.0139(14) 0.0082(13) 0.0053(13) 0.0140(15)
C6 0.0203(15) 0.0210(15) 0.0229(14) 0.0099(12) 0.0107(12) 0.0091(13)
B7 0.0146(15) 0.0145(15) 0.0150(14) 0.0040(12) -0.0002(12) 0.0040(13)
C7 0.0102(12) 0.0166(14) 0.0181(13) 0.0096(11) 0.0003(11) 0.0033(11)
B6 0.0160(15) 0.0119(15) 0.0217(16) 0.0044(12) 0.0015(13) 0.0030(13)
C8 0.0129(14) 0.0185(15) 0.0275(15) 0.0102(12) 0.0015(12) 0.0001(12)
B5 0.0204(17) 0.0174(17) 0.0361(19) 0.0147(15) 0.0028(15) 0.0047(14)
C9 0.0184(16) 0.0170(16) 0.0402(19) 0.0032(14) 0.0042(14) -0.0027(13)
B9 0.0225(18) 0.030(2) 0.0276(18) 0.0202(16) 0.0067(15) 0.0099(16)
C10 0.0208(16) 0.0258(17) 0.0403(18) 0.0223(15) 0.0013(14) 0.0003(14)
B12 0.0180(16) 0.0214(17) 0.0148(14) 0.0071(13) 0.0002(13) 0.0062(14)
C11 0.0135(14) 0.0276(17) 0.0371(17) 0.0190(14) 0.0019(13) 0.0020(13)
B11 0.0130(14) 0.0153(15) 0.0149(14) 0.0060(12) 0.0020(12) 0.0032(13)
C12 0.0193(15) 0.0229(16) 0.0243(15) 0.0141(13) -0.0003(12) 0.0050(13)
B10 0.0204(17) 0.0162(16) 0.0237(16) 0.0121(13) 0.0038(14) 0.0066(14)
C13 0.0196(15) 0.0221(15) 0.0255(15) 0.0143(12) 0.0057(12) 0.0096(13)
C14 0.039(2) 0.0214(17) 0.052(2) 0.0207(16) 0.0193(18) 0.0161(16)
C15 0.109(4) 0.026(2) 0.041(2) 0.0018(17) -0.009(2) 0.034(3)
C16 0.044(2) 0.0269(18) 0.0206(15) -0.0028(13) -0.0048(15) 0.0227(17)
C17 0.0232(17) 0.044(2) 0.0222(16) -0.0025(15) 0.0049(13) 0.0207(17)
C18 0.024(2) 0.097(4) 0.040(2) -0.001(2) 0.0042(17) 0.029(2)
C19 0.0173(16) 0.057(2) 0.044(2) 0.0342(19) 0.0013(15) 0.0025(17)
C20 0.0297(17) 0.0144(15) 0.0203(14) 0.0017(12) 0.0041(13) 0.0088(13)
C21 0.063(3) 0.032(2) 0.0247(16) 0.0078(15) -0.0071(17) 0.027(2)
C22 0.0200(15) 0.042(2) 0.0180(14) 0.0156(14) 0.0043(12) 0.0131(15)
C23 0.0164(15) 0.0355(19) 0.0370(17) 0.0301(15) 0.0039(13) 0.0067(14)
C24 0.0230(17) 0.0195(16) 0.045(2) 0.0163(15) -0.0074(15) 0.0028(14)
C25 0.0325(18) 0.0293(18) 0.0254(16) 0.0057(14) 0.0019(14) 0.0199(16)
C26 0.0270(16) 0.0321(18) 0.0200(14) 0.0136(13) 0.0122(13) 0.0171(15)
C27 0.0205(15) 0.0308(18) 0.0359(17) 0.0231(15) 0.0171(14) 0.0121(14)
C28 0.0163(15) 0.0219(17) 0.053(2) 0.0098(16) 0.0084(15) 0.0040(14)
C29 0.0177(15) 0.0324(18) 0.0210(15) 0.0023(13) -0.0031(12) 0.0058(14)
O1 0.0488(17) 0.0452(17) 0.0287(13) 0.0020(12) 0.0088(12) -0.0008(14)
C30 0.042(2) 0.042(2) 0.0159(14) 0.0108(15) 0.0128(15) 0.0097(18)
C31 0.048(2) 0.062(3) 0.0321(19) 0.0320(19) 0.0081(18) 0.016(2)
C32 0.046(2) 0.040(2) 0.040(2) 0.0071(17) 0.0023(18) 0.016(2)

loop_
_atom_type_symbol
_atom_type_description
_atom_type_scat_dispersion_real
_atom_type_scat_dispersion_imag
_atom_type_scat_source
C C 0.0033 0.0016 'International Tables Vol C Tables 4.2.6.8 and 6.1.1.4'
H H 0.0000 0.0000 'International Tables Vol C Tables 4.2.6.8 and 6.1.1.4'
B B 0.0013 0.0007 'International Tables Vol C Tables 4.2.6.8 and 6.1.1.4'
N N 0.0061 0.0033 'International Tables Vol C Tables 4.2.6.8 and 6.1.1.4'
O O 0.0106 0.0060 'International Tables Vol C Tables 4.2.6.8 and 6.1.1.4'
Rh Rh -1.1178 0.9187 'International Tables Vol C Tables 4.2.6.8 and 6.1.1.4'

loop_
_geom_angle_atom_site_label_1
_geom_angle_atom_site_label_2
_geom_angle_atom_site_label_3
_geom_angle
_geom_angle_site_symmetry_1
_geom_angle_site_symmetry_3
N3 Rh1 C12 155.79(11) . .
N3 Rh1 C13 165.58(11) . .
N3 Rh1 C16 91.02(10) . .
N3 Rh1 C17 90.43(11) . .
C7 Rh1 N3 89.55(9) . .
C7 Rh1 C12 90.88(11) . .
C7 Rh1 C13 93.31(10) . .
C7 Rh1 C16 162.50(13) . .
C7 Rh1 C17 161.12(13) . .
C12 Rh1 C13 38.39(11) . .
C12 Rh1 C16 95.70(12) . .
C12 Rh1 C17 81.54(12) . .
C13 Rh1 C16 82.05(11) . .
C13 Rh1 C17 91.39(12) . .
C16 Rh1 C17 36.38(14) . .
C6 N1 C8 122.4(2) . .
C7 N1 C6 109.3(2) . .
C7 N1 C8 128.3(2) . .
Rh2 C1 H1 110.5 . .
B4 C1 H1 121.1 . .
B4 C1 Rh2 65.39(14) . .
B6 C1 H1 115.4 . .
B6 C1 Rh2 122.59(18) . .
B6 C1 B4 113.1(2) . .
B6 C1 B5 62.59(19) . .
B6 C1 B11 64.54(18) . .
B5 C1 H1 115.3 . .
B5 C1 Rh2 123.20(19) . .
B5 C1 B4 63.00(19) . .
B5 C1 B11 114.4(2) . .
B11 C1 H1 120.8 . .
B11 C1 Rh2 63.17(13) . .
B11 C1 B4 108.9(2) . .
B4 Rh2 C1 44.70(12) . .
B4 Rh2 B8 48.34(13) . .
B4 Rh2 B7 81.16(12) . .
B8 Rh2 C1 78.64(10) . .
B7 Rh2 C1 79.50(11) . .
B7 Rh2 B8 46.65(12) . .
B11 Rh2 C1 45.16(11) . .
B11 Rh2 B4 79.28(12) . .
B11 Rh2 B8 81.14(11) . .
B11 Rh2 B7 49.22(11) . .
B11 Rh2 C22 93.76(11) . .
B11 Rh2 C23 93.86(11) . .
B11 Rh2 C27 153.89(12) . .
C22 Rh2 C1 104.39(11) . .
C22 Rh2 B4 140.04(13) . .
C22 Rh2 B8 169.39(13) . .
C22 Rh2 B7 123.38(12) . .
C23 Rh2 C1 128.59(11) . .
C23 Rh2 B4 172.92(12) . .
C23 Rh2 B8 132.77(13) . .
C23 Rh2 B7 95.74(12) . .
C23 Rh2 C22 37.84(12) . .
C26 Rh2 C1 145.24(11) . .
C26 Rh2 B4 106.65(12) . .
C26 Rh2 B8 95.14(11) . .
C26 Rh2 B7 120.73(12) . .
C26 Rh2 B11 168.22(12) . .
C26 Rh2 C22 88.01(11) . .
C26 Rh2 C23 80.41(11) . .
C26 Rh2 C27 37.82(12) . .
C27 Rh2 C1 111.75(11) . .
C27 Rh2 B4 89.67(12) . .
C27 Rh2 B8 109.00(12) . .
C27 Rh2 B7 152.37(12) . .
C27 Rh2 C22 79.57(12) . .
C27 Rh2 C23 95.88(11) . .
C5 N2 C4 123.8(2) . .
C7 N2 C4 124.7(2) . .
C7 N2 C5 111.0(2) . .
C3 C2 B7 119.3(2) . .
C3 C2 B6 116.9(2) . .
C3 C2 B12 117.0(2) . .
C3 C2 B11 122.0(2) . .
C3 C2 B10 114.6(2) . .
B7 C2 B11 63.16(16) . .
B6 C2 B7 116.3(2) . .
B6 C2 B12 113.6(2) . .
B6 C2 B11 63.22(17) . .
B6 C2 B10 61.86(18) . .
B12 C2 B7 62.16(16) . .
B12 C2 B11 113.0(2) . .
B12 C2 B10 62.28(17) . .
B10 C2 B7 114.7(2) . .
B10 C2 B11 113.5(2) . .
C20 N3 Rh1 176.4(2) . .
C2 C3 H3A 108.5 . .
C2 C3 H3B 108.5 . .
H3A C3 H3B 107.5 . .
C4 C3 C2 115.2(2) . .
C4 C3 H3A 108.5 . .
C4 C3 H3B 108.5 . .
N2 C4 C3 110.1(2) . .
N2 C4 H4A 109.6 . .
N2 C4 H4B 109.6 . .
C3 C4 H4A 109.6 . .
C3 C4 H4B 109.6 . .
H4A C4 H4B 108.2 . .
C1 B4 Rh2 69.92(14) . .
C1 B4 H4 122.8 . .
C1 B4 B8 108.5(2) . .
C1 B4 B5 58.26(18) . .
C1 B4 B9 105.2(2) . .
Rh2 B4 H4 106.5 . .
B8 B4 Rh2 66.79(14) . .
B8 B4 H4 122.5 . .
B5 B4 Rh2 123.1(2) . .
B5 B4 H4 119.9 . .
B5 B4 B8 107.7(2) . .
B5 B4 B9 59.09(19) . .
B9 B4 Rh2 120.9(2) . .
B9 B4 H4 121.5 . .
B9 B4 B8 59.45(19) . .
N2 C5 H5 126.5 . .
C6 C5 N2 107.0(2) . .
C6 C5 H5 126.5 . .
Rh2 B8 H8 110.3 . .
B4 B8 Rh2 64.88(14) . .
B4 B8 H8 124.1 . .
B7 B8 Rh2 66.28(14) . .
B7 B8 B4 106.9(2) . .
B7 B8 H8 121.9 . .
B7 B8 B9 108.6(2) . .
B9 B8 Rh2 118.9(2) . .
B9 B8 B4 59.15(19) . .
B9 B8 H8 119.8 . .
B12 B8 Rh2 119.93(19) . .
B12 B8 B4 106.3(2) . .
B12 B8 H8 120.0 . .
B12 B8 B7 60.39(18) . .
B12 B8 B9 59.97(18) . .
N1 C6 H6 126.1 . .
C5 C6 N1 107.7(2) . .
C5 C6 H6 126.1 . .
Rh2 B7 H7 111.2 . .
C2 B7 Rh2 115.30(18) . .
C2 B7 B8 103.7(2) . .
C2 B7 H7 123.2 . .
C2 B7 B12 58.06(16) . .
C2 B7 B11 58.59(16) . .
B8 B7 Rh2 67.08(15) . .
B8 B7 H7 123.5 . .
B8 B7 B12 59.65(18) . .
B8 B7 B11 105.2(2) . .
B12 B7 Rh2 120.0(2) . .
B12 B7 H7 119.8 . .
B12 B7 B11 106.0(2) . .
B11 B7 Rh2 63.00(14) . .
B11 B7 H7 124.6 . .
N1 C7 Rh1 131.2(2) . .
N2 C7 Rh1 123.89(19) . .
N2 C7 N1 104.9(2) . .
C1 B6 C2 104.2(2) . .
C1 B6 H6A 123.7 . .
C1 B6 B5 59.35(18) . .
C1 B6 B11 58.46(17) . .
C1 B6 B10 107.0(2) . .
C2 B6 H6A 123.9 . .
C2 B6 B5 105.6(2) . .
C2 B6 B11 59.54(16) . .
C2 B6 B10 59.35(17) . .
B5 B6 H6A 122.4 . .
B5 B6 B11 107.0(2) . .
B11 B6 H6A 121.8 . .
B10 B6 H6A 121.3 . .
B10 B6 B5 60.14(19) . .
B10 B6 B11 108.5(2) . .
N1 C8 C9 111.4(2) . .
N1 C8 C10 109.0(2) . .
N1 C8 C11 109.0(2) . .
C9 C8 C11 107.1(3) . .
C10 C8 C9 110.3(2) . .
C10 C8 C11 110.1(2) . .
C1 B5 B4 58.74(18) . .
C1 B5 B6 58.06(18) . .
C1 B5 H5A 123.8 . .
C1 B5 B9 106.6(2) . .
C1 B5 B10 105.8(2) . .
B4 B5 H5A 122.2 . .
B6 B5 B4 106.1(2) . .
B6 B5 H5A 122.7 . .
B6 B5 B9 107.9(2) . .
B6 B5 B10 59.92(19) . .
B9 B5 B4 60.5(2) . .
B9 B5 H5A 121.3 . .
B9 B5 B10 60.5(2) . .
B10 B5 B4 108.0(2) . .
B10 B5 H5A 121.8 . .
C8 C9 H9A 109.5 . .
C8 C9 H9B 109.5 . .
C8 C9 H9C 109.5 . .
H9A C9 H9B 109.5 . .
H9A C9 H9C 109.5 . .
H9B C9 H9C 109.5 . .
B4 B9 B8 61.41(19) . .
B4 B9 H9 121.6 . .
B8 B9 H9 120.5 . .
B5 B9 B4 60.4(2) . .
B5 B9 B8 110.4(2) . .
B5 B9 H9 120.8 . .
B5 B9 B12 108.2(2) . .
B5 B9 B10 59.76(19) . .
B12 B9 B4 107.6(2) . .
B12 B9 B8 59.37(19) . .
B12 B9 H9 122.4 . .
B10 B9 B4 107.4(2) . .
B10 B9 B8 108.2(2) . .
B10 B9 H9 122.3 . .
B10 B9 B12 59.77(18) . .
C8 C10 H10A 109.5 . .
C8 C10 H10B 109.5 . .
C8 C10 H10C 109.5 . .
H10A C10 H10B 109.5 . .
H10A C10 H10C 109.5 . .
H10B C10 H10C 109.5 . .
C2 B12 B8 105.3(2) . .
C2 B12 B7 59.78(16) . .
C2 B12 B9 104.5(2) . .
C2 B12 H12 124.7 . .
C2 B12 B10 59.00(16) . .
B8 B12 B7 59.96(18) . .
B8 B12 B9 60.66(19) . .
B8 B12 H12 121.8 . .
B8 B12 B10 109.4(2) . .
B7 B12 H12 120.4 . .
B9 B12 B7 108.8(2) . .
B9 B12 H12 122.4 . .
B10 B12 B7 110.0(2) . .
B10 B12 B9 60.00(19) . .
B10 B12 H12 120.5 . .
C8 C11 H11A 109.5 . .
C8 C11 H11B 109.5 . .
C8 C11 H11C 109.5 . .
H11A C11 H11B 109.5 . .
H11A C11 H11C 109.5 . .
H11B C11 H11C 109.5 . .
C1 B11 Rh2 71.67(14) . .
C1 B11 C2 101.2(2) . .
C1 B11 B7 109.7(2) . .
C1 B11 B6 56.99(17) . .
C1 B11 H11 123.2 . .
Rh2 B11 H11 105.6 . .
C2 B11 Rh2 119.22(17) . .
C2 B11 B7 58.25(16) . .
C2 B11 B6 57.24(16) . .
C2 B11 H11 124.8 . .
B7 B11 Rh2 67.77(14) . .
B7 B11 H11 121.7 . .
B6 B11 Rh2 123.54(19) . .
B6 B11 B7 107.2(2) . .
B6 B11 H11 120.7 . .
Rh1 C12 H12A 114.1 . .
C13 C12 Rh1 71.01(17) . .
C13 C12 H12A 114.1 . .
C13 C12 C19 124.9(3) . .
C19 C12 Rh1 110.5(2) . .
C19 C12 H12A 114.1 . .
C2 B10 B6 58.80(17) . .
C2 B10 B5 105.0(2) . .
C2 B10 B9 104.5(2) . .
C2 B10 B12 58.72(16) . .
C2 B10 H10 124.7 . .
B6 B10 B5 59.9(2) . .
B6 B10 B9 107.3(2) . .
B6 B10 B12 108.1(2) . .
B6 B10 H10 121.7 . .
B5 B10 B9 59.7(2) . .
B5 B10 B12 108.5(2) . .
B5 B10 H10 122.1 . .
B9 B10 H10 122.8 . .
B12 B10 B9 60.23(19) . .
B12 B10 H10 121.1 . .
Rh1 C13 H13 113.8 . .
C12 C13 Rh1 70.59(16) . .
C12 C13 H13 113.8 . .
C12 C13 C14 124.6(3) . .
C14 C13 Rh1 112.5(2) . .
C14 C13 H13 113.8 . .
C13 C14 H14A 108.5 . .
C13 C14 H14B 108.5 . .
H14A C14 H14B 107.5 . .
C15 C14 C13 115.1(3) . .
C15 C14 H14A 108.5 . .
C15 C14 H14B 108.5 . .
C14 C15 H15A 108.3 . .
C14 C15 H15B 108.3 . .
C14 C15 C16 116.1(3) . .
H15A C15 H15B 107.4 . .
C16 C15 H15A 108.3 . .
C16 C15 H15B 108.3 . .
Rh1 C16 H16 113.9 . .
C15 C16 Rh1 107.7(2) . .
C15 C16 H16 113.9 . .
C17 C16 Rh1 72.11(17) . .
C17 C16 C15 126.6(3) . .
C17 C16 H16 113.9 . .
Rh1 C17 H17 115.2 . .
C16 C17 Rh1 71.51(18) . .
C16 C17 H17 115.2 . .
C16 C17 C18 121.6(4) . .
C18 C17 Rh1 110.2(2) . .
C18 C17 H17 115.2 . .
C17 C18 H18A 108.4 . .
C17 C18 H18B 108.4 . .
H18A C18 H18B 107.5 . .
C19 C18 C17 115.4(3) . .
C19 C18 H18A 108.4 . .
C19 C18 H18B 108.4 . .
C12 C19 H19A 108.3 . .
C12 C19 H19B 108.3 . .
C18 C19 C12 115.9(3) . .
C18 C19 H19A 108.3 . .
C18 C19 H19B 108.3 . .
H19A C19 H19B 107.4 . .
N3 C20 C21 179.4(4) . .
C20 C21 H21A 109.5 . .
C20 C21 H21B 109.5 . .
C20 C21 H21C 109.5 . .
H21A C21 H21B 109.5 . .
H21A C21 H21C 109.5 . .
H21B C21 H21C 109.5 . .
Rh2 C22 H22 114.2 . .
C23 C22 Rh2 70.50(16) . .
C23 C22 H22 114.2 . .
C23 C22 C29 122.4(3) . .
C29 C22 Rh2 114.2(2) . .
C29 C22 H22 114.2 . .
Rh2 C23 H23 114.3 . .
C22 C23 Rh2 71.66(16) . .
C22 C23 H23 114.3 . .
C22 C23 C24 123.1(3) . .
C24 C23 Rh2 111.83(19) . .
C24 C23 H23 114.3 . .
C23 C24 H24A 109.0 . .
C23 C24 H24B 109.0 . .
C23 C24 C25 113.0(2) . .
H24A C24 H24B 107.8 . .
C25 C24 H24A 109.0 . .
C25 C24 H24B 109.0 . .
C24 C25 H25A 109.2 . .
C24 C25 H25B 109.2 . .
H25A C25 H25B 107.9 . .
C26 C25 C24 112.1(2) . .
C26 C25 H25A 109.2 . .
C26 C25 H25B 109.2 . .
Rh2 C26 H26 113.6 . .
C25 C26 Rh2 114.9(2) . .
C25 C26 H26 113.6 . .
C27 C26 Rh2 71.45(16) . .
C27 C26 C25 123.0(3) . .
C27 C26 H26 113.6 . .
Rh2 C27 H27 113.8 . .
C26 C27 Rh2 70.73(18) . .
C26 C27 H27 113.8 . .
C26 C27 C28 124.5(3) . .
C28 C27 Rh2 112.6(2) . .
C28 C27 H27 113.8 . .
C27 C28 H28A 109.1 . .
C27 C28 H28B 109.1 . .
C27 C28 C29 112.5(3) . .
H28A C28 H28B 107.8 . .
C29 C28 H28A 109.1 . .
C29 C28 H28B 109.1 . .
C22 C29 C28 112.2(2) . .
C22 C29 H29A 109.2 . .
C22 C29 H29B 109.2 . .
C28 C29 H29A 109.2 . .
C28 C29 H29B 109.2 . .
H29A C29 H29B 107.9 . .
O1 C30 C31 122.5(4) . .
O1 C30 C32 122.4(3) . .
C32 C30 C31 115.1(3) . .
C30 C31 H31A 109.5 . .
C30 C31 H31B 109.5 . .
C30 C31 H31C 109.5 . .
H31A C31 H31B 109.5 . .
H31A C31 H31C 109.5 . .
H31B C31 H31C 109.5 . .
C30 C32 H32A 109.5 . .
C30 C32 H32B 109.5 . .
C30 C32 H32C 109.5 . .
H32A C32 H32B 109.5 . .
H32A C32 H32C 109.5 . .
H32B C32 H32C 109.5 . .

loop_
_geom_bond_atom_site_label_1
_geom_bond_atom_site_label_2
_geom_bond_distance
_geom_bond_site_symmetry_2
Rh1 N3 2.073(2) .
Rh1 C7 2.048(3) .
Rh1 C12 2.118(3) .
Rh1 C13 2.123(3) .
Rh1 C16 2.192(3) .
Rh1 C17 2.199(3) .
N1 C6 1.393(3) .
N1 C7 1.371(3) .
N1 C8 1.493(4) .
C1 H1 1.1000 .
C1 Rh2 2.290(3) .
C1 B4 1.715(4) .
C1 B6 1.683(4) .
C1 B5 1.707(4) .
C1 B11 1.711(4) .
Rh2 B4 2.217(3) .
Rh2 B8 2.250(3) .
Rh2 B7 2.237(3) .
Rh2 B11 2.153(3) .
Rh2 C22 2.173(3) .
Rh2 C23 2.158(3) .
Rh2 C26 2.144(3) .
Rh2 C27 2.153(3) .
N2 C4 1.467(3) .
N2 C5 1.380(3) .
N2 C7 1.353(3) .
C2 C3 1.528(4) .
C2 B7 1.744(4) .
C2 B6 1.707(4) .
C2 B12 1.712(4) .
C2 B11 1.750(4) .
C2 B10 1.717(4) .
N3 C20 1.136(4) .
C3 H3A 0.9700 .
C3 H3B 0.9700 .
C3 C4 1.527(4) .
C4 H4A 0.9700 .
C4 H4B 0.9700 .
B4 H4 1.1000 .
B4 B8 1.829(5) .
B4 B5 1.788(5) .
B4 B9 1.789(5) .
C5 H5 0.9300 .
C5 C6 1.330(4) .
B8 H8 1.1000 .
B8 B7 1.777(5) .
B8 B9 1.794(4) .
B8 B12 1.771(5) .
C6 H6 0.9300 .
B7 H7 1.1000 .
B7 B12 1.784(4) .
B7 B11 1.830(4) .
B6 H6A 1.1000 .
B6 B5 1.761(5) .
B6 B11 1.813(4) .
B6 B10 1.760(5) .
C8 C9 1.523(4) .
C8 C10 1.523(4) .
C8 C11 1.534(4) .
B5 H5A 1.1000 .
B5 B9 1.763(5) .
B5 B10 1.764(5) .
C9 H9A 0.9600 .
C9 H9B 0.9600 .
C9 H9C 0.9600 .
B9 H9 1.1000 .
B9 B12 1.782(5) .
B9 B10 1.778(5) .
C10 H10A 0.9600 .
C10 H10B 0.9600 .
C10 H10C 0.9600 .
B12 H12 1.1000 .
B12 B10 1.774(4) .
C11 H11A 0.9600 .
C11 H11B 0.9600 .
C11 H11C 0.9600 .
B11 H11 1.1000 .
C12 H12A 0.9800 .
C12 C13 1.394(4) .
C12 C19 1.509(4) .
B10 H10 1.1000 .
C13 H13 0.9800 .
C13 C14 1.520(4) .
C14 H14A 0.9700 .
C14 H14B 0.9700 .
C14 C15 1.473(5) .
C15 H15A 0.9700 .
C15 H15B 0.9700 .
C15 C16 1.523(5) .
C16 H16 0.9800 .
C16 C17 1.371(5) .
C17 H17 0.9800 .
C17 C18 1.512(5) .
C18 H18A 0.9700 .
C18 H18B 0.9700 .
C18 C19 1.451(5) .
C19 H19A 0.9700 .
C19 H19B 0.9700 .
C20 C21 1.455(4) .
C21 H21A 0.9600 .
C21 H21B 0.9600 .
C21 H21C 0.9600 .
C22 H22 0.9800 .
C22 C23 1.404(5) .
C22 C29 1.517(4) .
C23 H23 0.9800 .
C23 C24 1.518(4) .
C24 H24A 0.9700 .
C24 H24B 0.9700 .
C24 C25 1.535(5) .
C25 H25A 0.9700 .
C25 H25B 0.9700 .
C25 C26 1.526(4) .
C26 H26 0.9800 .
C26 C27 1.393(5) .
C27 H27 0.9800 .
C27 C28 1.502(5) .
C28 H28A 0.9700 .
C28 H28B 0.9700 .
C28 C29 1.524(5) .
C29 H29A 0.9700 .
C29 H29B 0.9700 .
O1 C30 1.213(4) .
C30 C31 1.503(5) .
C30 C32 1.487(5) .
C31 H31A 0.9600 .
C31 H31B 0.9600 .
C31 H31C 0.9600 .
C32 H32A 0.9600 .
C32 H32B 0.9600 .
C32 H32C 0.9600 .

loop_
_geom_torsion_atom_site_label_1
_geom_torsion_atom_site_label_2
_geom_torsion_atom_site_label_3
_geom_torsion_atom_site_label_4
_geom_torsion
_geom_torsion_site_symmetry_1
_geom_torsion_site_symmetry_2
_geom_torsion_site_symmetry_3
_geom_torsion_site_symmetry_4
Rh1 N3 C20 C21 70(33) . . . .
Rh1 C12 C13 C14 104.5(3) . . . .
Rh1 C12 C19 C18 -28.8(4) . . . .
Rh1 C13 C14 C15 -2.0(4) . . . .
Rh1 C16 C17 C18 102.8(3) . . . .
Rh1 C17 C18 C19 -8.1(5) . . . .
C1 Rh2 B4 B8 -121.6(2) . . . .
C1 Rh2 B4 B5 -25.0(2) . . . .
C1 Rh2 B4 B9 -96.0(3) . . . .
C1 Rh2 B8 B4 37.65(15) . . . .
C1 Rh2 B8 B7 -86.22(15) . . . .
C1 Rh2 B8 B9 12.7(2) . . . .
C1 Rh2 B8 B12 -57.4(2) . . . .
C1 Rh2 B7 C2 -10.67(18) . . . .
C1 Rh2 B7 B8 84.23(14) . . . .
C1 Rh2 B7 B12 55.6(2) . . . .
C1 Rh2 B7 B11 -38.08(14) . . . .
C1 Rh2 B11 C2 92.8(2) . . . .
C1 Rh2 B11 B7 121.22(19) . . . .
C1 Rh2 B11 B6 24.75(19) . . . .
C1 Rh2 C22 C23 136.01(17) . . . .
C1 Rh2 C22 C29 -106.4(2) . . . .
C1 Rh2 C23 C22 -59.4(2) . . . .
C1 Rh2 C23 C24 -178.55(19) . . . .
C1 Rh2 C26 C25 155.7(2) . . . .
C1 Rh2 C26 C27 37.2(3) . . . .
C1 Rh2 C27 C26 -158.21(17) . . . .
C1 Rh2 C27 C28 81.5(2) . . . .
C1 B4 B8 Rh2 -57.48(17) . . . .
C1 B4 B8 B7 -4.9(3) . . . .
C1 B4 B8 B9 97.0(2) . . . .
C1 B4 B8 B12 58.4(3) . . . .
C1 B4 B5 B6 -35.0(2) . . . .
C1 B4 B5 B9 -136.8(3) . . . .
C1 B4 B5 B10 -97.9(3) . . . .
C1 B4 B9 B8 -102.8(2) . . . .
C1 B4 B9 B5 37.1(2) . . . .
C1 B4 B9 B12 -64.2(3) . . . .
C1 B4 B9 B10 -1.2(3) . . . .
C1 B6 B5 B4 35.2(2) . . . .
C1 B6 B5 B9 98.8(2) . . . .
C1 B6 B5 B10 137.0(2) . . . .
C1 B6 B11 Rh2 -28.3(2) . . . .
C1 B6 B11 C2 -133.9(2) . . . .
C1 B6 B11 B7 -102.6(2) . . . .
C1 B6 B10 C2 96.7(2) . . . .
C1 B6 B10 B5 -37.8(2) . . . .
C1 B6 B10 B9 0.0(3) . . . .
C1 B6 B10 B12 63.5(3) . . . .
C1 B5 B9 B4 -37.7(2) . . . .
C1 B5 B9 B8 -0.6(3) . . . .
C1 B5 B9 B12 62.6(3) . . . .
C1 B5 B9 B10 99.1(2) . . . .
C1 B5 B10 C2 -2.3(3) . . . .
C1 B5 B10 B6 36.9(2) . . . .
C1 B5 B10 B9 -100.5(2) . . . .
C1 B5 B10 B12 -63.8(3) . . . .
Rh2 C1 B4 B8 55.60(17) . . . .
Rh2 C1 B4 B5 155.4(2) . . . .
Rh2 C1 B4 B9 117.9(2) . . . .
Rh2 C1 B6 C2 -13.7(3) . . . .
Rh2 C1 B6 B5 -113.6(2) . . . .
Rh2 C1 B6 B11 26.14(19) . . . .
Rh2 C1 B6 B10 -75.4(2) . . . .
Rh2 C1 B5 B4 -26.9(2) . . . .
Rh2 C1 B5 B6 112.7(2) . . . .
Rh2 C1 B5 B9 11.6(3) . . . .
Rh2 C1 B5 B10 74.9(3) . . . .
Rh2 C1 B11 C2 -117.29(17) . . . .
Rh2 C1 B11 B7 -57.21(16) . . . .
Rh2 C1 B11 B6 -155.42(18) . . . .
Rh2 B4 B8 B7 52.62(16) . . . .
Rh2 B4 B8 B9 154.5(2) . . . .
Rh2 B4 B8 B12 115.93(19) . . . .
Rh2 B4 B5 C1 27.8(2) . . . .
Rh2 B4 B5 B6 -7.2(4) . . . .
Rh2 B4 B5 B9 -109.0(3) . . . .
Rh2 B4 B5 B10 -70.1(3) . . . .
Rh2 B4 B9 B8 -27.4(2) . . . .
Rh2 B4 B9 B5 112.5(2) . . . .
Rh2 B4 B9 B12 11.2(3) . . . .
Rh2 B4 B9 B10 74.2(3) . . . .
Rh2 B8 B7 C2 111.98(18) . . . .
Rh2 B8 B7 B12 151.24(18) . . . .
Rh2 B8 B7 B11 51.29(15) . . . .
Rh2 B8 B9 B4 26.4(2) . . . .
Rh2 B8 B9 B5 -10.2(3) . . . .
Rh2 B8 B9 B12 -109.8(2) . . . .
Rh2 B8 B9 B10 -73.9(3) . . . .
Rh2 B8 B12 C2 9.9(3) . . . .
Rh2 B8 B12 B7 -30.6(2) . . . .
Rh2 B8 B12 B9 108.2(2) . . . .
Rh2 B8 B12 B10 71.9(3) . . . .
Rh2 B7 B12 C2 -102.8(2) . . . .
Rh2 B7 B12 B8 30.8(2) . . . .
Rh2 B7 B12 B9 -6.6(3) . . . .
Rh2 B7 B12 B10 -70.6(3) . . . .
Rh2 B7 B11 C1 59.55(17) . . . .
Rh2 B7 B11 C2 150.81(18) . . . .
Rh2 B7 B11 B6 119.9(2) . . . .
Rh2 C22 C23 C24 104.6(3) . . . .
Rh2 C22 C29 C28 13.1(3) . . . .
Rh2 C23 C24 C25 31.1(3) . . . .
Rh2 C26 C27 C28 104.7(3) . . . .
Rh2 C27 C28 C29 33.2(3) . . . .
N2 C5 C6 N1 0.0(3) . . . .
C2 C3 C4 N2 -175.9(2) . . . .
C2 B7 B12 B8 133.6(2) . . . .
C2 B7 B12 B9 96.2(2) . . . .
C2 B7 B12 B10 32.2(2) . . . .
C2 B7 B11 C1 -91.3(2) . . . .
C2 B7 B11 Rh2 -150.81(18) . . . .
C2 B7 B11 B6 -30.9(2) . . . .
C2 B6 B5 C1 -97.5(2) . . . .
C2 B6 B5 B4 -62.2(3) . . . .
C2 B6 B5 B9 1.3(3) . . . .
C2 B6 B5 B10 39.59(19) . . . .
C2 B6 B11 C1 133.9(2) . . . .
C2 B6 B11 Rh2 105.7(2) . . . .
C2 B6 B11 B7 31.3(2) . . . .
C2 B6 B10 B5 -134.5(2) . . . .
C2 B6 B10 B9 -96.7(2) . . . .
C2 B6 B10 B12 -33.2(2) . . . .
C2 B12 B10 B6 33.2(2) . . . .
C2 B12 B10 B5 96.7(2) . . . .
C2 B12 B10 B9 133.2(2) . . . .
N3 Rh1 C7 N1 88.7(2) . . . .
N3 Rh1 C7 N2 -90.5(2) . . . .
N3 Rh1 C12 C13 -174.9(2) . . . .
N3 Rh1 C12 C19 -53.8(4) . . . .
N3 Rh1 C13 C12 171.6(3) . . . .
N3 Rh1 C13 C14 51.2(5) . . . .
N3 Rh1 C16 C15 -146.9(3) . . . .
N3 Rh1 C16 C17 89.3(2) . . . .
N3 Rh1 C17 C16 -91.1(2) . . . .
N3 Rh1 C17 C18 151.1(3) . . . .
C3 C2 B7 Rh2 -142.1(2) . . . .
C3 C2 B7 B8 147.0(2) . . . .
C3 C2 B7 B12 107.0(3) . . . .
C3 C2 B7 B11 -113.4(3) . . . .
C3 C2 B6 C1 153.4(2) . . . .
C3 C2 B6 B5 -145.0(2) . . . .
C3 C2 B6 B11 114.2(2) . . . .
C3 C2 B6 B10 -105.0(2) . . . .
C3 C2 B12 B8 -151.2(2) . . . .
C3 C2 B12 B7 -110.6(2) . . . .
C3 C2 B12 B9 145.8(2) . . . .
C3 C2 B12 B10 105.1(2) . . . .
C3 C2 B11 C1 -144.4(2) . . . .
C3 C2 B11 Rh2 140.5(2) . . . .
C3 C2 B11 B7 109.3(3) . . . .
C3 C2 B11 B6 -106.4(3) . . . .
C3 C2 B10 B6 108.6(2) . . . .
C3 C2 B10 B5 148.4(2) . . . .
C3 C2 B10 B9 -149.7(2) . . . .
C3 C2 B10 B12 -108.8(3) . . . .
C4 N2 C5 C6 172.5(2) . . . .
C4 N2 C7 Rh1 7.0(3) . . . .
C4 N2 C7 N1 -172.4(2) . . . .
B4 C1 Rh2 B8 -40.45(18) . . . .
B4 C1 Rh2 B7 -88.00(18) . . . .
B4 C1 Rh2 B11 -129.2(2) . . . .
B4 C1 Rh2 C22 149.98(18) . . . .
B4 C1 Rh2 C23 -176.98(18) . . . .
B4 C1 Rh2 C26 42.1(3) . . . .
B4 C1 Rh2 C27 65.66(19) . . . .
B4 C1 B6 C2 61.0(3) . . . .
B4 C1 B6 B5 -38.9(2) . . . .
B4 C1 B6 B11 100.8(2) . . . .
B4 C1 B6 B10 -0.8(3) . . . .
B4 C1 B5 B6 139.6(2) . . . .
B4 C1 B5 B9 38.5(2) . . . .
B4 C1 B5 B10 101.8(3) . . . .
B4 C1 B11 Rh2 48.15(18) . . . .
B4 C1 B11 C2 -69.1(2) . . . .
B4 C1 B11 B7 -9.1(3) . . . .
B4 C1 B11 B6 -107.3(2) . . . .
B4 Rh2 B8 B7 -123.9(2) . . . .
B4 Rh2 B8 B9 -25.0(2) . . . .
B4 Rh2 B8 B12 -95.0(2) . . . .
B4 Rh2 B7 C2 -56.01(19) . . . .
B4 Rh2 B7 B8 38.89(15) . . . .
B4 Rh2 B7 B12 10.2(2) . . . .
B4 Rh2 B7 B11 -83.43(15) . . . .
B4 Rh2 B11 C1 -33.70(16) . . . .
B4 Rh2 B11 C2 59.1(2) . . . .
B4 Rh2 B11 B7 87.52(16) . . . .
B4 Rh2 B11 B6 -9.0(2) . . . .
B4 Rh2 C22 C23 169.23(19) . . . .
B4 Rh2 C22 C29 -73.2(3) . . . .
B4 Rh2 C23 C22 -76.9(11) . . . .
B4 Rh2 C23 C24 164.0(10) . . . .
B4 Rh2 C26 C25 -174.8(2) . . . .
B4 Rh2 C26 C27 66.7(2) . . . .
B4 Rh2 C27 C26 -118.35(19) . . . .
B4 Rh2 C27 C28 121.4(2) . . . .
B4 B8 B7 Rh2 -51.80(17) . . . .
B4 B8 B7 C2 60.2(3) . . . .
B4 B8 B7 B12 99.4(2) . . . .
B4 B8 B7 B11 -0.5(3) . . . .
B4 B8 B9 B5 -36.7(2) . . . .
B4 B8 B9 B12 -136.2(2) . . . .
B4 B8 B9 B10 -100.3(3) . . . .
B4 B8 B12 C2 -60.1(3) . . . .
B4 B8 B12 B7 -100.5(2) . . . .
B4 B8 B12 B9 38.2(2) . . . .
B4 B8 B12 B10 1.9(3) . . . .
B4 B5 B9 B8 37.1(2) . . . .
B4 B5 B9 B12 100.3(2) . . . .
B4 B5 B9 B10 136.7(2) . . . .
B4 B5 B10 C2 59.4(3) . . . .
B4 B5 B10 B6 98.6(2) . . . .
B4 B5 B10 B9 -38.8(2) . . . .
B4 B5 B10 B12 -2.1(3) . . . .
B4 B9 B12 C2 60.1(3) . . . .
B4 B9 B12 B8 -39.6(2) . . . .
B4 B9 B12 B7 -2.5(3) . . . .
B4 B9 B12 B10 100.3(3) . . . .
B4 B9 B10 C2 -60.5(3) . . . .
B4 B9 B10 B6 0.8(3) . . . .
B4 B9 B10 B5 38.7(2) . . . .
B4 B9 B10 B12 -100.6(2) . . . .
C5 N2 C4 C3 -83.0(3) . . . .
C5 N2 C7 Rh1 179.45(18) . . . .
C5 N2 C7 N1 0.1(3) . . . .
B8 Rh2 B4 C1 121.6(2) . . . .
B8 Rh2 B4 B5 96.7(3) . . . .
B8 Rh2 B4 B9 25.6(2) . . . .
B8 Rh2 B7 C2 -94.9(2) . . . .
B8 Rh2 B7 B12 -28.65(18) . . . .
B8 Rh2 B7 B11 -122.31(19) . . . .
B8 Rh2 B11 C1 -82.76(16) . . . .
B8 Rh2 B11 C2 10.1(2) . . . .
B8 Rh2 B11 B7 38.46(15) . . . .
B8 Rh2 B11 B6 -58.0(2) . . . .
B8 Rh2 C22 C23 30.6(6) . . . .
B8 Rh2 C22 C29 148.2(5) . . . .
B8 Rh2 C23 C22 -172.66(17) . . . .
B8 Rh2 C23 C24 68.2(3) . . . .
B8 Rh2 C26 C25 -126.8(2) . . . .
B8 Rh2 C26 C27 114.67(19) . . . .
B8 Rh2 C27 C26 -73.19(19) . . . .
B8 Rh2 C27 C28 166.5(2) . . . .
B8 B4 B5 C1 101.2(2) . . . .
B8 B4 B5 B6 66.2(3) . . . .
B8 B4 B5 B9 -35.6(2) . . . .
B8 B4 B5 B10 3.3(3) . . . .
B8 B4 B9 B5 140.0(2) . . . .
B8 B4 B9 B12 38.6(2) . . . .
B8 B4 B9 B10 101.6(2) . . . .
B8 B7 B12 C2 -133.6(2) . . . .
B8 B7 B12 B9 -37.4(2) . . . .
B8 B7 B12 B10 -101.4(3) . . . .
B8 B7 B11 C1 5.8(3) . . . .
B8 B7 B11 Rh2 -53.76(16) . . . .
B8 B7 B11 C2 97.0(2) . . . .
B8 B7 B11 B6 66.1(3) . . . .
B8 B9 B12 C2 99.6(2) . . . .
B8 B9 B12 B7 37.1(2) . . . .
B8 B9 B12 B10 139.8(2) . . . .
B8 B9 B10 C2 4.3(3) . . . .
B8 B9 B10 B6 65.6(3) . . . .
B8 B9 B10 B5 103.5(3) . . . .
B8 B9 B10 B12 -35.7(2) . . . .
B8 B12 B10 C2 -96.6(2) . . . .
B8 B12 B10 B6 -63.4(3) . . . .
B8 B12 B10 B5 0.1(3) . . . .
B8 B12 B10 B9 36.6(2) . . . .
C6 N1 C7 Rh1 -179.4(2) . . . .
C6 N1 C7 N2 -0.1(3) . . . .
C6 N1 C8 C9 164.5(3) . . . .
C6 N1 C8 C10 -73.6(3) . . . .
C6 N1 C8 C11 46.5(3) . . . .
B7 Rh2 B4 C1 83.97(17) . . . .
B7 Rh2 B4 B8 -37.66(15) . . . .
B7 Rh2 B4 B5 59.0(3) . . . .
B7 Rh2 B4 B9 -12.1(2) . . . .
B7 Rh2 B8 B4 123.9(2) . . . .
B7 Rh2 B8 B9 98.9(3) . . . .
B7 Rh2 B8 B12 28.9(2) . . . .
B7 Rh2 B11 C1 -121.22(19) . . . .
B7 Rh2 B11 C2 -28.37(18) . . . .
B7 Rh2 B11 B6 -96.5(2) . . . .
B7 Rh2 C22 C23 49.2(2) . . . .
B7 Rh2 C22 C29 166.8(2) . . . .
B7 Rh2 C23 C22 -140.54(18) . . . .
B7 Rh2 C23 C24 100.3(2) . . . .
B7 Rh2 C26 C25 -85.3(3) . . . .
B7 Rh2 C26 C27 156.21(17) . . . .
B7 Rh2 C27 C26 -48.4(3) . . . .
B7 Rh2 C27 C28 -168.7(2) . . . .
B7 C2 C3 C4 67.1(3) . . . .
B7 C2 B6 C1 3.8(3) . . . .
B7 C2 B6 B5 65.4(3) . . . .
B7 C2 B6 B11 -35.5(2) . . . .
B7 C2 B6 B10 105.3(2) . . . .
B7 C2 B12 B8 -40.6(2) . . . .
B7 C2 B12 B9 -103.5(2) . . . .
B7 C2 B12 B10 -144.3(2) . . . .
B7 C2 B11 C1 106.3(2) . . . .
B7 C2 B11 Rh2 31.15(19) . . . .
B7 C2 B11 B6 144.3(2) . . . .
B7 C2 B10 B6 -107.9(2) . . . .
B7 C2 B10 B5 -68.1(3) . . . .
B7 C2 B10 B9 -6.2(3) . . . .
B7 C2 B10 B12 34.6(2) . . . .
B7 B8 B9 B4 99.0(2) . . . .
B7 B8 B9 B5 62.4(3) . . . .
B7 B8 B9 B12 -37.2(2) . . . .
B7 B8 B9 B10 -1.3(3) . . . .
B7 B8 B12 C2 40.46(19) . . . .
B7 B8 B12 B9 138.7(2) . . . .
B7 B8 B12 B10 102.4(2) . . . .
B7 B12 B10 C2 -32.5(2) . . . .
B7 B12 B10 B6 0.7(3) . . . .
B7 B12 B10 B5 64.2(3) . . . .
B7 B12 B10 B9 100.7(3) . . . .
C7 Rh1 N3 C20 -122(4) . . . .
C7 Rh1 C12 C13 94.23(18) . . . .
C7 Rh1 C12 C19 -144.6(2) . . . .
C7 Rh1 C13 C12 -87.23(18) . . . .
C7 Rh1 C13 C14 152.4(2) . . . .
C7 Rh1 C16 C15 -55.2(5) . . . .
C7 Rh1 C16 C17 -178.9(3) . . . .
C7 Rh1 C17 C16 179.0(3) . . . .
C7 Rh1 C17 C18 61.3(5) . . . .
C7 N1 C6 C5 0.1(3) . . . .
C7 N1 C8 C9 -17.5(4) . . . .
C7 N1 C8 C10 104.4(3) . . . .
C7 N1 C8 C11 -135.4(3) . . . .
C7 N2 C4 C3 88.5(3) . . . .
C7 N2 C5 C6 0.0(3) . . . .
B6 C1 Rh2 B4 102.7(3) . . . .
B6 C1 Rh2 B8 62.3(2) . . . .
B6 C1 Rh2 B7 14.7(2) . . . .
B6 C1 Rh2 B11 -26.5(2) . . . .
B6 C1 Rh2 C22 -107.3(2) . . . .
B6 C1 Rh2 C23 -74.3(3) . . . .
B6 C1 Rh2 C26 144.8(2) . . . .
B6 C1 Rh2 C27 168.4(2) . . . .
B6 C1 B4 Rh2 -116.7(2) . . . .
B6 C1 B4 B8 -61.0(3) . . . .
B6 C1 B4 B5 38.8(2) . . . .
B6 C1 B4 B9 1.3(3) . . . .
B6 C1 B5 B4 -139.6(2) . . . .
B6 C1 B5 B9 -101.1(3) . . . .
B6 C1 B5 B10 -37.8(2) . . . .
B6 C1 B11 Rh2 155.42(18) . . . .
B6 C1 B11 C2 38.13(19) . . . .
B6 C1 B11 B7 98.2(2) . . . .
B6 C2 C3 C4 -81.7(3) . . . .
B6 C2 B7 Rh2 6.8(3) . . . .
B6 C2 B7 B8 -64.1(3) . . . .
B6 C2 B7 B12 -104.1(3) . . . .
B6 C2 B7 B11 35.5(2) . . . .
B6 C2 B12 B8 67.9(3) . . . .
B6 C2 B12 B7 108.4(2) . . . .
B6 C2 B12 B9 4.9(3) . . . .
B6 C2 B12 B10 -35.8(2) . . . .
B6 C2 B11 C1 -38.00(19) . . . .
B6 C2 B11 Rh2 -113.1(2) . . . .
B6 C2 B11 B7 -144.3(2) . . . .
B6 C2 B10 B5 39.8(2) . . . .
B6 C2 B10 B9 101.7(2) . . . .
B6 C2 B10 B12 142.5(2) . . . .
B6 B5 B9 B4 -98.7(2) . . . .
B6 B5 B9 B8 -61.7(3) . . . .
B6 B5 B9 B12 1.6(3) . . . .
B6 B5 B9 B10 38.0(2) . . . .
B6 B5 B10 C2 -39.19(19) . . . .
B6 B5 B10 B9 -137.4(2) . . . .
B6 B5 B10 B12 -100.7(2) . . . .
C8 N1 C6 C5 178.4(2) . . . .
C8 N1 C7 Rh1 2.4(4) . . . .
C8 N1 C7 N2 -178.3(2) . . . .
B5 C1 Rh2 B4 26.3(2) . . . .
B5 C1 Rh2 B8 -14.2(2) . . . .
B5 C1 Rh2 B7 -61.7(2) . . . .
B5 C1 Rh2 B11 -102.9(3) . . . .
B5 C1 Rh2 C22 176.3(2) . . . .
B5 C1 Rh2 C23 -150.7(2) . . . .
B5 C1 Rh2 C26 68.4(3) . . . .
B5 C1 Rh2 C27 92.0(2) . . . .
B5 C1 B4 Rh2 -155.4(2) . . . .
B5 C1 B4 B8 -99.8(2) . . . .
B5 C1 B4 B9 -37.5(2) . . . .
B5 C1 B6 C2 99.9(2) . . . .
B5 C1 B6 B11 139.8(2) . . . .
B5 C1 B6 B10 38.2(2) . . . .
B5 C1 B11 Rh2 116.4(2) . . . .
B5 C1 B11 C2 -0.9(3) . . . .
B5 C1 B11 B7 59.2(3) . . . .
B5 C1 B11 B6 -39.1(2) . . . .
B5 B4 B8 Rh2 -119.1(2) . . . .
B5 B4 B8 B7 -66.5(3) . . . .
B5 B4 B8 B9 35.4(2) . . . .
B5 B4 B8 B12 -3.2(3) . . . .
B5 B4 B9 B8 -140.0(2) . . . .
B5 B4 B9 B12 -101.3(2) . . . .
B5 B4 B9 B10 -38.3(2) . . . .
B5 B6 B11 C1 35.5(2) . . . .
B5 B6 B11 Rh2 7.3(3) . . . .
B5 B6 B11 C2 -98.4(2) . . . .
B5 B6 B11 B7 -67.1(3) . . . .
B5 B6 B10 C2 134.5(2) . . . .
B5 B6 B10 B9 37.8(2) . . . .
B5 B6 B10 B12 101.3(2) . . . .
B5 B9 B12 C2 -3.8(3) . . . .
B5 B9 B12 B8 -103.4(2) . . . .
B5 B9 B12 B7 -66.3(3) . . . .
B5 B9 B12 B10 36.4(2) . . . .
B5 B9 B10 C2 -99.2(2) . . . .
B5 B9 B10 B6 -37.9(2) . . . .
B5 B9 B10 B12 -139.2(2) . . . .
B9 B4 B8 Rh2 -154.5(2) . . . .
B9 B4 B8 B7 -101.9(2) . . . .
B9 B4 B8 B12 -38.6(2) . . . .
B9 B4 B5 C1 136.8(3) . . . .
B9 B4 B5 B6 101.8(3) . . . .
B9 B4 B5 B10 38.9(2) . . . .
B9 B8 B7 Rh2 -114.2(2) . . . .
B9 B8 B7 C2 -2.2(3) . . . .
B9 B8 B7 B12 37.0(2) . . . .
B9 B8 B7 B11 -62.9(3) . . . .
B9 B8 B12 C2 -98.3(2) . . . .
B9 B8 B12 B7 -138.7(2) . . . .
B9 B8 B12 B10 -36.3(2) . . . .
B9 B5 B10 C2 98.2(2) . . . .
B9 B5 B10 B6 137.4(2) . . . .
B9 B5 B10 B12 36.7(2) . . . .
B9 B12 B10 C2 -133.2(2) . . . .
B9 B12 B10 B6 -100.0(3) . . . .
B9 B12 B10 B5 -36.5(2) . . . .
B12 C2 C3 C4 138.7(2) . . . .
B12 C2 B7 Rh2 110.9(2) . . . .
B12 C2 B7 B8 40.1(2) . . . .
B12 C2 B7 B11 139.6(2) . . . .
B12 C2 B6 C1 -65.6(3) . . . .
B12 C2 B6 B5 -4.0(3) . . . .
B12 C2 B6 B11 -104.9(2) . . . .
B12 C2 B6 B10 36.0(2) . . . .
B12 C2 B11 C1 67.8(2) . . . .
B12 C2 B11 Rh2 -7.3(3) . . . .
B12 C2 B11 B7 -38.5(2) . . . .
B12 C2 B11 B6 105.8(2) . . . .
B12 C2 B10 B6 -142.5(2) . . . .
B12 C2 B10 B5 -102.8(2) . . . .
B12 C2 B10 B9 -40.8(2) . . . .
B12 B8 B7 Rh2 -151.24(18) . . . .
B12 B8 B7 C2 -39.3(2) . . . .
B12 B8 B7 B11 -99.9(2) . . . .
B12 B8 B9 B4 136.2(2) . . . .
B12 B8 B9 B5 99.6(3) . . . .
B12 B8 B9 B10 35.9(2) . . . .
B12 B7 B11 C1 -56.4(3) . . . .
B12 B7 B11 Rh2 -115.9(2) . . . .
B12 B7 B11 C2 34.9(2) . . . .
B12 B7 B11 B6 3.9(3) . . . .
B12 B9 B10 C2 40.1(2) . . . .
B12 B9 B10 B6 101.4(2) . . . .
B12 B9 B10 B5 139.2(2) . . . .
B11 C1 Rh2 B4 129.2(2) . . . .
B11 C1 Rh2 B8 88.75(17) . . . .
B11 C1 Rh2 B7 41.20(15) . . . .
B11 C1 Rh2 C22 -80.82(17) . . . .
B11 C1 Rh2 C23 -47.8(2) . . . .
B11 C1 Rh2 C26 171.32(19) . . . .
B11 C1 Rh2 C27 -165.15(16) . . . .
B11 C1 B4 Rh2 -46.99(18) . . . .
B11 C1 B4 B8 8.6(3) . . . .
B11 C1 B4 B5 108.4(2) . . . .
B11 C1 B4 B9 70.9(3) . . . .
B11 C1 B6 C2 -39.80(19) . . . .
B11 C1 B6 B5 -139.8(2) . . . .
B11 C1 B6 B10 -101.6(2) . . . .
B11 C1 B5 B4 -99.7(3) . . . .
B11 C1 B5 B6 39.9(2) . . . .
B11 C1 B5 B9 -61.2(3) . . . .
B11 C1 B5 B10 2.1(3) . . . .
B11 Rh2 B4 C1 34.01(16) . . . .
B11 Rh2 B4 B8 -87.63(16) . . . .
B11 Rh2 B4 B5 9.0(3) . . . .
B11 Rh2 B4 B9 -62.0(2) . . . .
B11 Rh2 B8 B4 83.50(16) . . . .
B11 Rh2 B8 B7 -40.37(15) . . . .
B11 Rh2 B8 B9 58.5(2) . . . .
B11 Rh2 B8 B12 -11.5(2) . . . .
B11 Rh2 B7 C2 27.42(17) . . . .
B11 Rh2 B7 B8 122.31(19) . . . .
B11 Rh2 B7 B12 93.7(2) . . . .
B11 Rh2 C22 C23 91.45(18) . . . .
B11 Rh2 C22 C29 -151.0(2) . . . .
B11 Rh2 C23 C22 -91.16(18) . . . .
B11 Rh2 C23 C24 149.7(2) . . . .
B11 Rh2 C26 C25 -55.9(6) . . . .
B11 Rh2 C26 C27 -174.4(5) . . . .
B11 Rh2 C27 C26 177.4(2) . . . .
B11 Rh2 C27 C28 57.1(4) . . . .
B11 C2 C3 C4 -7.9(3) . . . .
B11 C2 B7 Rh2 -28.73(17) . . . .
B11 C2 B7 B8 -99.6(2) . . . .
B11 C2 B7 B12 -139.6(2) . . . .
B11 C2 B6 C1 39.27(19) . . . .
B11 C2 B6 B5 100.9(2) . . . .
B11 C2 B6 B10 140.9(2) . . . .
B11 C2 B12 B8 -1.7(3) . . . .
B11 C2 B12 B7 38.9(2) . . . .
B11 C2 B12 B9 -64.7(3) . . . .
B11 C2 B12 B10 -105.4(2) . . . .
B11 C2 B10 B6 -37.9(2) . . . .
B11 C2 B10 B5 1.9(3) . . . .
B11 C2 B10 B9 63.8(3) . . . .
B11 C2 B10 B12 104.6(2) . . . .
B11 B7 B12 C2 -35.1(2) . . . .
B11 B7 B12 B8 98.5(2) . . . .
B11 B7 B12 B9 61.1(3) . . . .
B11 B7 B12 B10 -2.9(3) . . . .
B11 B6 B5 C1 -35.2(2) . . . .
B11 B6 B5 B4 0.1(3) . . . .
B11 B6 B5 B9 63.6(3) . . . .
B11 B6 B5 B10 101.9(2) . . . .
B11 B6 B10 C2 35.0(2) . . . .
B11 B6 B10 B5 -99.5(2) . . . .
B11 B6 B10 B9 -61.7(3) . . . .
B11 B6 B10 B12 1.9(3) . . . .
C12 Rh1 N3 C20 147(4) . . . .
C12 Rh1 C7 N1 -115.5(2) . . . .
C12 Rh1 C7 N2 65.3(2) . . . .
C12 Rh1 C13 C14 -120.4(3) . . . .
C12 Rh1 C16 C15 56.4(3) . . . .
C12 Rh1 C16 C17 -67.4(2) . . . .
C12 Rh1 C17 C16 111.8(2) . . . .
C12 Rh1 C17 C18 -5.9(3) . . . .
C12 C13 C14 C15 -83.3(5) . . . .
B10 C2 C3 C4 -151.2(2) . . . .
B10 C2 B7 Rh2 76.2(2) . . . .
B10 C2 B7 B8 5.4(3) . . . .
B10 C2 B7 B12 -34.7(2) . . . .
B10 C2 B7 B11 105.0(2) . . . .
B10 C2 B6 C1 -101.6(2) . . . .
B10 C2 B6 B5 -40.0(2) . . . .
B10 C2 B6 B11 -140.9(2) . . . .
B10 C2 B12 B8 103.7(2) . . . .
B10 C2 B12 B7 144.3(2) . . . .
B10 C2 B12 B9 40.7(2) . . . .
B10 C2 B11 C1 -0.6(3) . . . .
B10 C2 B11 Rh2 -75.8(2) . . . .
B10 C2 B11 B7 -106.9(2) . . . .
B10 C2 B11 B6 37.4(2) . . . .
B10 B6 B5 C1 -137.0(2) . . . .
B10 B6 B5 B4 -101.8(3) . . . .
B10 B6 B5 B9 -38.3(2) . . . .
B10 B6 B11 C1 99.0(2) . . . .
B10 B6 B11 Rh2 70.7(3) . . . .
B10 B6 B11 C2 -34.9(2) . . . .
B10 B6 B11 B7 -3.6(3) . . . .
B10 B5 B9 B4 -136.7(2) . . . .
B10 B5 B9 B8 -99.7(3) . . . .
B10 B5 B9 B12 -36.4(2) . . . .
B10 B9 B12 C2 -40.2(2) . . . .
B10 B9 B12 B8 -139.8(2) . . . .
B10 B9 B12 B7 -102.8(2) . . . .
C13 Rh1 N3 C20 -20(4) . . . .
C13 Rh1 C7 N1 -77.1(2) . . . .
C13 Rh1 C7 N2 103.6(2) . . . .
C13 Rh1 C12 C19 121.1(3) . . . .
C13 Rh1 C16 C15 20.4(3) . . . .
C13 Rh1 C16 C17 -103.3(2) . . . .
C13 Rh1 C17 C16 74.6(2) . . . .
C13 Rh1 C17 C18 -43.2(3) . . . .
C13 C12 C19 C18 51.9(5) . . . .
C13 C14 C15 C16 20.8(6) . . . .
C14 C15 C16 Rh1 -28.1(5) . . . .
C14 C15 C16 C17 52.4(6) . . . .
C15 C16 C17 Rh1 -99.1(3) . . . .
C15 C16 C17 C18 3.7(5) . . . .
C16 Rh1 N3 C20 41(4) . . . .
C16 Rh1 C7 N1 -3.2(5) . . . .
C16 Rh1 C7 N2 177.5(3) . . . .
C16 Rh1 C12 C13 -69.53(19) . . . .
C16 Rh1 C12 C19 51.6(2) . . . .
C16 Rh1 C13 C12 109.74(19) . . . .
C16 Rh1 C13 C14 -10.7(2) . . . .
C16 Rh1 C17 C18 -117.7(4) . . . .
C16 C17 C18 C19 -88.3(5) . . . .
C17 Rh1 N3 C20 77(4) . . . .
C17 Rh1 C7 N1 178.7(3) . . . .
C17 Rh1 C7 N2 -0.5(5) . . . .
C17 Rh1 C12 C13 -103.13(19) . . . .
C17 Rh1 C12 C19 18.0(2) . . . .
C17 Rh1 C13 C12 74.48(19) . . . .
C17 Rh1 C13 C14 -45.9(2) . . . .
C17 Rh1 C16 C15 123.7(4) . . . .
C17 C18 C19 C12 24.6(6) . . . .
C19 C12 C13 Rh1 -102.2(3) . . . .
C19 C12 C13 C14 2.3(5) . . . .
C22 Rh2 B4 C1 -49.0(2) . . . .
C22 Rh2 B4 B8 -170.62(17) . . . .
C22 Rh2 B4 B5 -74.0(3) . . . .
C22 Rh2 B4 B9 -145.0(2) . . . .
C22 Rh2 B8 B4 145.4(5) . . . .
C22 Rh2 B8 B7 21.5(6) . . . .
C22 Rh2 B8 B9 120.4(6) . . . .
C22 Rh2 B8 B12 50.4(7) . . . .
C22 Rh2 B7 C2 89.7(2) . . . .
C22 Rh2 B7 B8 -175.37(14) . . . .
C22 Rh2 B7 B12 155.98(19) . . . .
C22 Rh2 B7 B11 62.32(17) . . . .
C22 Rh2 B11 C1 106.60(16) . . . .
C22 Rh2 B11 C2 -160.6(2) . . . .
C22 Rh2 B11 B7 -132.18(15) . . . .
C22 Rh2 B11 B6 131.3(2) . . . .
C22 Rh2 C23 C24 -119.1(3) . . . .
C22 Rh2 C26 C25 43.0(2) . . . .
C22 Rh2 C26 C27 -75.48(19) . . . .
C22 Rh2 C27 C26 100.34(19) . . . .
C22 Rh2 C27 C28 -19.9(2) . . . .
C22 C23 C24 C25 -50.7(4) . . . .
C23 Rh2 B4 C1 19.5(11) . . . .
C23 Rh2 B4 B8 -102.1(11) . . . .
C23 Rh2 B4 B5 -5.5(12) . . . .
C23 Rh2 B4 B9 -76.5(11) . . . .
C23 Rh2 B8 B4 170.55(16) . . . .
C23 Rh2 B8 B7 46.7(2) . . . .
C23 Rh2 B8 B9 145.6(2) . . . .
C23 Rh2 B8 B12 75.6(3) . . . .
C23 Rh2 B7 C2 117.57(19) . . . .
C23 Rh2 B7 B8 -147.53(15) . . . .
C23 Rh2 B7 B12 -176.2(2) . . . .
C23 Rh2 B7 B11 90.16(15) . . . .
C23 Rh2 B11 C1 144.53(16) . . . .
C23 Rh2 B11 C2 -122.6(2) . . . .
C23 Rh2 B11 B7 -94.25(15) . . . .
C23 Rh2 B11 B6 169.3(2) . . . .
C23 Rh2 C22 C29 117.6(3) . . . .
C23 Rh2 C26 C25 5.7(2) . . . .
C23 Rh2 C26 C27 -112.78(19) . . . .
C23 Rh2 C27 C26 66.05(19) . . . .
C23 Rh2 C27 C28 -54.2(2) . . . .
C23 C22 C29 C28 94.5(3) . . . .
C23 C24 C25 C26 -26.3(4) . . . .
C24 C25 C26 Rh2 9.4(3) . . . .
C24 C25 C26 C27 92.7(4) . . . .
C25 C26 C27 Rh2 -108.2(3) . . . .
C25 C26 C27 C28 -3.6(5) . . . .
C26 Rh2 B4 C1 -156.48(16) . . . .
C26 Rh2 B4 B8 81.89(17) . . . .
C26 Rh2 B4 B5 178.5(2) . . . .
C26 Rh2 B4 B9 107.5(2) . . . .
C26 Rh2 B8 B4 -107.77(16) . . . .
C26 Rh2 B8 B7 128.37(15) . . . .
C26 Rh2 B8 B9 -132.7(2) . . . .
C26 Rh2 B8 B12 157.2(2) . . . .
C26 Rh2 B7 C2 -160.19(17) . . . .
C26 Rh2 B7 B8 -65.29(17) . . . .
C26 Rh2 B7 B12 -93.9(2) . . . .
C26 Rh2 B7 B11 172.39(14) . . . .
C26 Rh2 B11 C1 -155.1(5) . . . .
C26 Rh2 B11 C2 -62.2(6) . . . .
C26 Rh2 B11 B7 -33.9(6) . . . .
C26 Rh2 B11 B6 -130.3(5) . . . .
C26 Rh2 C22 C23 -76.88(19) . . . .
C26 Rh2 C22 C29 40.7(2) . . . .
C26 Rh2 C23 C22 99.21(19) . . . .
C26 Rh2 C23 C24 -19.9(2) . . . .
C26 Rh2 C27 C28 -120.3(3) . . . .
C26 C27 C28 C29 -48.3(4) . . . .
C27 Rh2 B4 C1 -122.19(17) . . . .
C27 Rh2 B4 B8 116.17(16) . . . .
C27 Rh2 B4 B5 -147.2(3) . . . .
C27 Rh2 B4 B9 141.8(2) . . . .
C27 Rh2 B8 B4 -71.66(17) . . . .
C27 Rh2 B8 B7 164.48(14) . . . .
C27 Rh2 B8 B9 -96.6(2) . . . .
C27 Rh2 B8 B12 -166.7(2) . . . .
C27 Rh2 B7 C2 -128.0(2) . . . .
C27 Rh2 B7 B8 -33.1(3) . . . .
C27 Rh2 B7 B12 -61.7(3) . . . .
C27 Rh2 B7 B11 -155.4(2) . . . .
C27 Rh2 B11 C1 32.7(3) . . . .
C27 Rh2 B11 C2 125.6(3) . . . .
C27 Rh2 B11 B7 154.0(2) . . . .
C27 Rh2 B11 B6 57.5(4) . . . .
C27 Rh2 C22 C23 -114.01(19) . . . .
C27 Rh2 C22 C29 3.6(2) . . . .
C27 Rh2 C23 C22 64.57(19) . . . .
C27 Rh2 C23 C24 -54.6(2) . . . .
C27 Rh2 C26 C25 118.5(3) . . . .
C27 C28 C29 C22 -29.9(4) . . . .
C29 C22 C23 Rh2 -106.9(3) . . . .
C29 C22 C23 C24 -2.3(4) . . . .
